data_7200825
loop_
_publ_author_name
'Ellis, Carol A.'
'Miller, Michael A.'
'Spencer, James'
'Zukerman-Schpector, Julio'
'Tiekink, Edward R. T.'

_publ_section_title
;
 Co-crystallization experiments of thiocarbamides with bipyridine-type
 molecules
;
_journal_issue 7
_journal_name_full CrystEngComm
_journal_page_first 1352
_journal_paper_doi 10.1039/b822555a
_journal_volume 11
_journal_year 2009
_chemical_formula_moiety 'C18 H20 N4 O6 S2, C10 H8 N2'
_chemical_formula_sum 'C28 H28 N6 O6 S2'
_chemical_formula_weight 608.70
_chemical_name_systematic
;
?
;
_space_group_IT_number 14
_symmetry_cell_setting monoclinic
_symmetry_space_group_name_Hall '-P 2yn'
_symmetry_space_group_name_H-M 'P 1 21/n 1'
_atom_sites_solution_hydrogens geom
_atom_sites_solution_primary direct
_atom_sites_solution_secondary difmap
_audit_creation_method SHELXL-97
_cell_angle_alpha 90
_cell_angle_beta 100.83(2)
_cell_angle_gamma 90
_cell_formula_units_Z 2
_cell_length_a 9.727(7)
_cell_length_b 14.640(9)
_cell_length_c 10.112(7)
_cell_measurement_reflns_used 3974
_cell_measurement_temperature 153(2)
_cell_measurement_theta_max 30.3
_cell_measurement_theta_min 2.5
_cell_volume 1414.3(17)
_computing_cell_refinement CrystalClear
_computing_data_collection 'CrystalClear (Rigaku, 2005)'
_computing_data_reduction CrystalClear
_computing_molecular_graphics 'ORTEPII (Johnson, 1976)'
_computing_publication_material SHELXL97
_computing_structure_refinement 'SHELXL97 (Sheldrick, 1997)'
_computing_structure_solution 'SIR-92 (Altomare et al., 1994)'
_diffrn_ambient_temperature 153(2)
_diffrn_measured_fraction_theta_full 0.999
_diffrn_measured_fraction_theta_max 0.999
_diffrn_measurement_device_type AFC12\k/SATURN724
_diffrn_measurement_method \w
_diffrn_radiation_monochromator graphite
_diffrn_radiation_source 'fine-focus sealed tube'
_diffrn_radiation_type MoK\a
_diffrn_radiation_wavelength 0.71070
_diffrn_reflns_av_R_equivalents 0.086
_diffrn_reflns_av_sigmaI/netI 0.054
_diffrn_reflns_limit_h_max 11
_diffrn_reflns_limit_h_min -11
_diffrn_reflns_limit_k_max 17
_diffrn_reflns_limit_k_min -17
_diffrn_reflns_limit_l_max 12
_diffrn_reflns_limit_l_min -11
_diffrn_reflns_number 12891
_diffrn_reflns_theta_full 25.0
_diffrn_reflns_theta_max 25.0
_diffrn_reflns_theta_min 2.5
_diffrn_standards_decay_% '< 1'
_diffrn_standards_interval_count 0
_diffrn_standards_number 0
_exptl_absorpt_coefficient_mu 0.243
_exptl_absorpt_correction_T_max 1
_exptl_absorpt_correction_T_min 0.824
_exptl_absorpt_correction_type multi-scan
_exptl_absorpt_process_details 'ABSCOR (Higashi, 1995)'
_exptl_crystal_colour pale-yellow
_exptl_crystal_density_diffrn 1.429
_exptl_crystal_density_method 'not measured'
_exptl_crystal_description prism
_exptl_crystal_F_000 636
_exptl_crystal_size_max 0.17
_exptl_crystal_size_mid 0.06
_exptl_crystal_size_min 0.06
_refine_diff_density_max 0.36
_refine_diff_density_min -0.33
_refine_diff_density_rms 0.068
_refine_ls_extinction_method none
_refine_ls_goodness_of_fit_ref 1.21
_refine_ls_hydrogen_treatment constr
_refine_ls_matrix_type full
_refine_ls_number_parameters 190
_refine_ls_number_reflns 2481
_refine_ls_number_restraints 0
_refine_ls_restrained_S_all 1.21
_refine_ls_R_factor_all 0.113
_refine_ls_R_factor_gt 0.094
_refine_ls_shift/su_max <0.001
_refine_ls_shift/su_mean 0.000
_refine_ls_structure_factor_coef Fsqd
_refine_ls_weighting_details 'calc w=1/[\s^2^(Fo^2^)+(0.082P)^2^+2.0145P] where P=(Fo^2^+2Fc^2^)/3'
_refine_ls_weighting_scheme calc
_refine_ls_wR_factor_gt 0.214
_refine_ls_wR_factor_ref 0.225
_reflns_number_gt 2062
_reflns_number_total 2481
_reflns_threshold_expression I>2\s(I)
_cod_data_source_file b822555a.txt
_cod_data_source_block shelxl4
_cod_original_sg_symbol_H-M 'P 21/n'
_cod_original_formula_sum 'C28 H28 N6 O6 S2 '
_cod_database_code 7200825

loop_
_symmetry_equiv_pos_as_xyz
'x, y, z'
'-x+1/2, y+1/2, -z+1/2'
'-x, -y, -z'
'x-1/2, -y-1/2, z-1/2'

loop_
_atom_site_label
_atom_site_type_symbol
_atom_site_fract_x
_atom_site_fract_y
_atom_site_fract_z
_atom_site_U_iso_or_equiv
_atom_site_adp_type
_atom_site_occupancy
_atom_site_symmetry_multiplicity
_atom_site_calc_flag
_atom_site_refinement_flags
_atom_site_disorder_assembly
_atom_site_disorder_group
S1 S 0.66278(12) 0.33698(8) 0.20924(15) 0.0572(5) Uani 1 1 d . . .
O1 O 0.7287(3) 0.16058(19) 0.2215(3) 0.0479(9) Uani 1 1 d . . .
O2 O 0.3268(4) -0.2277(2) 0.1235(4) 0.0644(10) Uani 1 1 d . . .
O3 O 0.1262(4) -0.1606(2) 0.0599(4) 0.0635(10) Uani 1 1 d . . .
N1 N 0.4997(4) 0.1909(3) 0.1588(4) 0.0460(10) Uani 1 1 d . . .
H1N H 0.4339 0.2326 0.1399 0.055 Uiso 1 1 calc R . .
N2 N 0.2539(4) -0.1595(3) 0.0969(4) 0.0508(10) Uani 1 1 d . . .
N3 N 0.2594(4) 0.3251(2) 0.0760(4) 0.0472(10) Uani 1 1 d . . .
C1 C 0.6321(5) 0.2256(3) 0.1963(5) 0.0455(11) Uani 1 1 d . . .
C2 C 0.4505(4) 0.1005(3) 0.1454(5) 0.0415(10) Uani 1 1 d . . .
C3 C 0.5312(5) 0.0216(3) 0.1766(5) 0.0416(11) Uani 1 1 d . . .
H3 H 0.6292 0.0261 0.2092 0.050 Uiso 1 1 calc R . .
C4 C 0.4661(4) -0.0640(3) 0.1591(4) 0.0415(11) Uani 1 1 d . . .
H4 H 0.5202 -0.1180 0.1789 0.050 Uiso 1 1 calc R . .
C5 C 0.3233(5) -0.0700(3) 0.1131(5) 0.0428(11) Uani 1 1 d . . .
C6 C 0.2422(5) 0.0074(3) 0.0800(5) 0.0554(13) Uani 1 1 d . . .
H6 H 0.1446 0.0026 0.0456 0.067 Uiso 1 1 calc R . .
C7 C 0.3069(5) 0.0917(3) 0.0983(6) 0.0562(14) Uani 1 1 d . . .
H7 H 0.2518 0.1453 0.0783 0.067 Uiso 1 1 calc R . .
C8 C 0.8753(4) 0.1873(3) 0.2678(5) 0.0479(12) Uani 1 1 d . . .
H8A H 0.8867 0.2195 0.3553 0.057 Uiso 1 1 calc R . .
H8B H 0.9068 0.2282 0.2014 0.057 Uiso 1 1 calc R . .
C9 C 0.9590(5) 0.0993(3) 0.2824(6) 0.0607(14) Uani 1 1 d . . .
H9A H 1.0583 0.1132 0.3136 0.091 Uiso 1 1 calc R . .
H9B H 0.9466 0.0682 0.1951 0.091 Uiso 1 1 calc R . .
H9C H 0.9261 0.0595 0.3479 0.091 Uiso 1 1 calc R . .
C10 C 0.1218(5) 0.3063(3) 0.0351(5) 0.0508(12) Uani 1 1 d . . .
H10 H 0.0947 0.2440 0.0263 0.061 Uiso 1 1 calc R . .
C11 C 0.0182(4) 0.3715(3) 0.0054(5) 0.0483(12) Uani 1 1 d . . .
H11 H -0.0769 0.3536 -0.0213 0.058 Uiso 1 1 calc R . .
C12 C 0.0538(4) 0.4636(3) 0.0148(4) 0.0372(10) Uani 1 1 d . . .
C13 C 0.1957(5) 0.4831(3) 0.0532(5) 0.0476(12) Uani 1 1 d . . .
H13 H 0.2261 0.5448 0.0585 0.057 Uiso 1 1 calc R . .
C14 C 0.2933(5) 0.4136(3) 0.0839(5) 0.0509(12) Uani 1 1 d . . .
H14 H 0.3889 0.4298 0.1119 0.061 Uiso 1 1 calc R . .

loop_
_atom_site_aniso_label
_atom_site_aniso_U_11
_atom_site_aniso_U_22
_atom_site_aniso_U_33
_atom_site_aniso_U_23
_atom_site_aniso_U_13
_atom_site_aniso_U_12
S1 0.0370(7) 0.0371(7) 0.0933(11) -0.0003(6) 0.0018(6) -0.0012(5)
O1 0.0293(16) 0.0365(17) 0.076(2) -0.0027(15) 0.0039(15) 0.0026(13)
O2 0.052(2) 0.0386(19) 0.100(3) -0.0010(18) 0.008(2) 0.0004(16)
O3 0.041(2) 0.054(2) 0.093(3) -0.0013(19) 0.0077(19) -0.0112(16)
N1 0.0315(19) 0.0356(19) 0.069(3) 0.0000(18) 0.0043(18) -0.0003(15)
N2 0.041(2) 0.049(2) 0.062(3) -0.005(2) 0.0096(19) -0.0077(19)
N3 0.033(2) 0.036(2) 0.070(3) -0.0005(18) 0.0041(18) 0.0058(16)
C1 0.041(3) 0.037(2) 0.058(3) -0.001(2) 0.008(2) 0.001(2)
C2 0.039(2) 0.032(2) 0.053(3) -0.003(2) 0.008(2) -0.0007(19)
C3 0.030(2) 0.040(2) 0.054(3) -0.002(2) 0.0050(19) -0.0014(18)
C4 0.034(2) 0.033(2) 0.056(3) -0.004(2) 0.005(2) -0.0018(18)
C5 0.042(2) 0.036(2) 0.049(3) -0.005(2) 0.007(2) -0.0077(19)
C6 0.031(2) 0.049(3) 0.081(4) -0.007(3) -0.002(2) -0.002(2)
C7 0.035(2) 0.036(3) 0.094(4) -0.004(3) 0.002(2) 0.005(2)
C8 0.028(2) 0.044(3) 0.069(3) 0.004(2) 0.003(2) -0.0001(19)
C9 0.035(3) 0.052(3) 0.091(4) 0.003(3) 0.001(3) 0.006(2)
C10 0.036(2) 0.038(2) 0.075(3) 0.001(2) 0.002(2) -0.003(2)
C11 0.026(2) 0.044(3) 0.072(3) 0.000(2) 0.005(2) -0.0011(19)
C12 0.027(2) 0.040(2) 0.044(2) -0.0009(19) 0.0040(18) 0.0009(17)
C13 0.037(2) 0.033(2) 0.070(3) -0.001(2) 0.001(2) -0.0054(19)
C14 0.029(2) 0.043(3) 0.077(3) 0.001(2) 0.000(2) -0.0011(19)

loop_
_atom_type_symbol
_atom_type_description
_atom_type_scat_dispersion_real
_atom_type_scat_dispersion_imag
_atom_type_scat_source
C C 0.0033 0.0016 'International Tables Vol C Tables 4.2.6.8 and 6.1.1.4'
H H 0.0000 0.0000 'International Tables Vol C Tables 4.2.6.8 and 6.1.1.4'
N N 0.0061 0.0033 'International Tables Vol C Tables 4.2.6.8 and 6.1.1.4'
O O 0.0106 0.0060 'International Tables Vol C Tables 4.2.6.8 and 6.1.1.4'
S S 0.1246 0.1234 'International Tables Vol C Tables 4.2.6.8 and 6.1.1.4'

loop_
_geom_angle_atom_site_label_1
_geom_angle_atom_site_label_2
_geom_angle_atom_site_label_3
_geom_angle
_geom_angle_site_symmetry_1
_geom_angle_site_symmetry_3
_geom_angle_publ_flag
C1 O1 C8 118.7(3) . . ?
C1 N1 C2 131.4(4) . . ?
C1 N1 H1N 114.3 . . ?
C2 N1 H1N 114.3 . . ?
O2 N2 O3 124.5(4) . . ?
O2 N2 C5 118.0(4) . . ?
O3 N2 C5 117.6(4) . . ?
C14 N3 C10 115.7(4) . . ?
O1 C1 N1 112.5(4) . . ?
O1 C1 S1 125.3(3) . . ?
N1 C1 S1 122.1(3) . . ?
C7 C2 C3 118.9(4) . . ?
C7 C2 N1 114.9(4) . . ?
C3 C2 N1 126.1(4) . . ?
C2 C3 C4 119.3(4) . . ?
C2 C3 H3 120.4 . . ?
C4 C3 H3 120.4 . . ?
C5 C4 C3 120.1(4) . . ?
C5 C4 H4 120.0 . . ?
C3 C4 H4 120.0 . . ?
C4 C5 C6 121.3(4) . . ?
C4 C5 N2 120.4(4) . . ?
C6 C5 N2 118.3(4) . . ?
C7 C6 C5 118.3(4) . . ?
C7 C6 H6 120.9 . . ?
C5 C6 H6 120.9 . . ?
C6 C7 C2 122.0(4) . . ?
C6 C7 H7 119.0 . . ?
C2 C7 H7 119.0 . . ?
O1 C8 C9 106.0(4) . . ?
O1 C8 H8A 110.5 . . ?
C9 C8 H8A 110.5 . . ?
O1 C8 H8B 110.5 . . ?
C9 C8 H8B 110.5 . . ?
H8A C8 H8B 108.7 . . ?
C8 C9 H9A 109.5 . . ?
C8 C9 H9B 109.5 . . ?
H9A C9 H9B 109.5 . . ?
C8 C9 H9C 109.5 . . ?
H9A C9 H9C 109.5 . . ?
H9B C9 H9C 109.5 . . ?
N3 C10 C11 124.5(4) . . ?
N3 C10 H10 117.7 . . ?
C11 C10 H10 117.7 . . ?
C10 C11 C12 119.5(4) . . ?
C10 C11 H11 120.2 . . ?
C12 C11 H11 120.2 . . ?
C11 C12 C13 116.1(4) . . ?
C11 C12 C12 121.7(5) . 3_565 ?
C13 C12 C12 122.2(5) . 3_565 ?
C14 C13 C12 120.9(4) . . ?
C14 C13 H13 119.5 . . ?
C12 C13 H13 119.5 . . ?
N3 C14 C13 123.2(4) . . ?
N3 C14 H14 118.4 . . ?
C13 C14 H14 118.4 . . ?

loop_
_geom_bond_atom_site_label_1
_geom_bond_atom_site_label_2
_geom_bond_distance
_geom_bond_site_symmetry_2
_geom_bond_publ_flag
S1 C1 1.659(5) . ?
O1 C1 1.328(5) . ?
O1 C8 1.468(5) . ?
O2 N2 1.225(5) . ?
O3 N2 1.229(5) . ?
N1 C1 1.369(6) . ?
N1 C2 1.405(6) . ?
N1 H1N 0.8800 . ?
N2 C5 1.469(6) . ?
N3 C14 1.336(6) . ?
N3 C10 1.352(6) . ?
C2 C7 1.395(6) . ?
C2 C3 1.399(6) . ?
C3 C4 1.400(6) . ?
C3 H3 0.9500 . ?
C4 C5 1.383(6) . ?
C4 H4 0.9500 . ?
C5 C6 1.385(7) . ?
C6 C7 1.382(7) . ?
C6 H6 0.9500 . ?
C7 H7 0.9500 . ?
C8 C9 1.516(6) . ?
C8 H8A 0.9900 . ?
C8 H8B 0.9900 . ?
C9 H9A 0.9800 . ?
C9 H9B 0.9800 . ?
C9 H9C 0.9800 . ?
C10 C11 1.380(6) . ?
C10 H10 0.9500 . ?
C11 C12 1.390(6) . ?
C11 H11 0.9500 . ?
C12 C13 1.392(6) . ?
C12 C12 1.485(8) 3_565 ?
C13 C14 1.385(6) . ?
C13 H13 0.9500 . ?
C14 H14 0.9500 . ?

loop_
_geom_torsion_atom_site_label_1
_geom_torsion_atom_site_label_2
_geom_torsion_atom_site_label_3
_geom_torsion_atom_site_label_4
_geom_torsion
_geom_torsion_site_symmetry_1
_geom_torsion_site_symmetry_2
_geom_torsion_site_symmetry_3
_geom_torsion_site_symmetry_4
_geom_torsion_publ_flag
C8 O1 C1 N1 -177.7(4) . . . . ?
C8 O1 C1 S1 1.5(6) . . . . ?
C2 N1 C1 O1 1.2(7) . . . . ?
C2 N1 C1 S1 -178.0(4) . . . . ?
C1 N1 C2 C7 -177.1(5) . . . . ?
C1 N1 C2 C3 4.0(8) . . . . ?
C7 C2 C3 C4 0.4(7) . . . . ?
N1 C2 C3 C4 179.2(4) . . . . ?
C2 C3 C4 C5 -0.8(7) . . . . ?
C3 C4 C5 C6 1.7(7) . . . . ?
C3 C4 C5 N2 -178.9(4) . . . . ?
O2 N2 C5 C4 -1.0(7) . . . . ?
O3 N2 C5 C4 177.7(4) . . . . ?
O2 N2 C5 C6 178.4(4) . . . . ?
O3 N2 C5 C6 -2.9(7) . . . . ?
C4 C5 C6 C7 -2.1(8) . . . . ?
N2 C5 C6 C7 178.4(5) . . . . ?
C5 C6 C7 C2 1.7(8) . . . . ?
C3 C2 C7 C6 -0.8(8) . . . . ?
N1 C2 C7 C6 -179.8(5) . . . . ?
C1 O1 C8 C9 -177.9(4) . . . . ?
C14 N3 C10 C11 -1.6(8) . . . . ?
N3 C10 C11 C12 1.1(8) . . . . ?
C10 C11 C12 C13 0.7(7) . . . . ?
C10 C11 C12 C12 -179.4(5) . . . 3_565 ?
C11 C12 C13 C14 -2.0(7) . . . . ?
C12 C12 C13 C14 178.2(5) 3_565 . . . ?
C10 N3 C14 C13 0.2(7) . . . . ?
C12 C13 C14 N3 1.6(8) . . . . ?
